data_7235687
loop_
_publ_author_name
'Bagdi, Avik Kumar'
'Hajra, Alakananda'

_publ_section_title
;
 Br\/onsted acidic ionic liquid catalyzed tandem reaction of
 4-hydroxy-1-methyl-2-quinolone with chalcone: regioselective synthesis of
 pyrano[3,2-c]quinolin-2-ones
;
_journal_issue 44
_journal_name_full 'RSC Adv.'
_journal_page_first 23287
_journal_paper_doi 10.1039/C4RA03221G
_journal_volume 4
_journal_year 2014
_chemical_formula_sum 'C26 H19 N O4'
_chemical_formula_weight 409.42
_space_group_IT_number 2
_space_group_name_Hall '-P 1'
_space_group_name_H-M_alt 'P -1'
_symmetry_cell_setting triclinic
_symmetry_space_group_name_H-M 'P -1'
_atom_sites_solution_hydrogens geom
_atom_sites_solution_primary direct
_atom_sites_solution_secondary difmap
_audit_creation_method SHELXL-97
_cell_angle_alpha 110.467(3)
_cell_angle_beta 92.997(3)
_cell_angle_gamma 96.593(3)
_cell_formula_units_Z 2
_cell_length_a 7.6235(9)
_cell_length_b 10.5395(12)
_cell_length_c 13.1263(16)
_cell_measurement_reflns_used 1142
_cell_measurement_temperature 296(2)
_cell_measurement_theta_max 23.15
_cell_measurement_theta_min 2.70
_cell_volume 976.7(2)
_computing_cell_refinement 'Bruker SAINT'
_computing_data_collection 'Bruker APEX2'
_computing_data_reduction 'Bruker SAINT'
_computing_molecular_graphics 'Bruker SHELXTL'
_computing_publication_material 'Bruker SHELXTL'
_computing_structure_refinement 'SHELXL-97 (Sheldrick, 2008)'
_computing_structure_solution 'SHELXS-97 (Sheldrick, 2008)'
_diffrn_ambient_temperature 296(2)
_diffrn_measured_fraction_theta_full 0.974
_diffrn_measured_fraction_theta_max 0.974
_diffrn_measurement_device_type 'Bruker APEX-II CCD'
_diffrn_measurement_method '\f and \w scans'
_diffrn_radiation_monochromator graphite
_diffrn_radiation_source 'fine-focus sealed tube'
_diffrn_radiation_type MoK\a
_diffrn_radiation_wavelength 0.71073
_diffrn_reflns_av_R_equivalents 0.0276
_diffrn_reflns_av_sigmaI/netI 0.0386
_diffrn_reflns_limit_h_max 7
_diffrn_reflns_limit_h_min -8
_diffrn_reflns_limit_k_max 11
_diffrn_reflns_limit_k_min -10
_diffrn_reflns_limit_l_max 14
_diffrn_reflns_limit_l_min -14
_diffrn_reflns_number 5942
_diffrn_reflns_theta_full 23.39
_diffrn_reflns_theta_max 23.39
_diffrn_reflns_theta_min 1.66
_exptl_absorpt_coefficient_mu 0.094
_exptl_absorpt_correction_T_max 0.9888
_exptl_absorpt_correction_T_min 0.9832
_exptl_absorpt_correction_type multi-scan
_exptl_absorpt_process_details 'SADABS(Sheldrick, 2008)'
_exptl_crystal_colour white
_exptl_crystal_density_diffrn 1.392
_exptl_crystal_density_method 'not measured'
_exptl_crystal_description cubic
_exptl_crystal_F_000 428
_exptl_crystal_size_max 0.18
_exptl_crystal_size_mid 0.14
_exptl_crystal_size_min 0.12
_refine_diff_density_max 0.139
_refine_diff_density_min -0.216
_refine_diff_density_rms 0.042
_refine_ls_extinction_method none
_refine_ls_goodness_of_fit_ref 1.035
_refine_ls_hydrogen_treatment constr
_refine_ls_matrix_type full
_refine_ls_number_parameters 281
_refine_ls_number_reflns 2780
_refine_ls_number_restraints 0
_refine_ls_restrained_S_all 1.035
_refine_ls_R_factor_all 0.0603
_refine_ls_R_factor_gt 0.0464
_refine_ls_shift/su_max 0.000
_refine_ls_shift/su_mean 0.000
_refine_ls_structure_factor_coef Fsqd
_refine_ls_weighting_details 'calc w=1/[\s^2^(Fo^2^)+(0.0751P)^2^+0.0620P] where P=(Fo^2^+2Fc^2^)/3'
_refine_ls_weighting_scheme calc
_refine_ls_wR_factor_gt 0.1220
_refine_ls_wR_factor_ref 0.1346
_reflns_number_gt 2162
_reflns_number_total 2780
_reflns_threshold_expression >2sigma(I)
_cod_data_source_file c4ra03221g2.cif
_cod_data_source_block sss
_cod_depositor_comments
;
The following automatic conversions were performed:

data item '_symmetry_cell_setting' value 'Triclinic' was changed to
'triclinic' in accordance with the
/home/saulius/struct/COD-crude-data/automatic-downloads/DataCite-retrospective/RSC/depositions/lib/dictionaries/cif_core.dic
dictionary named 'cif_core.dic' version 2.4.2 last updated on
2011-04-26.

Automatic conversion script
Id: cif_fix_values 6909 2019-04-08 15:41:33Z antanas 
;
_cod_original_sg_symbol_H-M 'P-1   '
_cod_database_code 7235687

loop_
_symmetry_equiv_pos_as_xyz
'x, y, z'
'-x, -y, -z'

loop_
_atom_site_label
_atom_site_type_symbol
_atom_site_fract_x
_atom_site_fract_y
_atom_site_fract_z
_atom_site_U_iso_or_equiv
_atom_site_adp_type
_atom_site_occupancy
_atom_site_symmetry_multiplicity
_atom_site_calc_flag
_atom_site_refinement_flags
O1 O 0.6694(2) 1.16804(19) 0.15694(13) 0.0628(5) Uani 1 1 d .
O2 O 0.5279(2) 1.23003(17) 0.02585(12) 0.0583(5) Uani 1 1 d .
O3 O 0.0722(2) 0.76968(17) 0.11162(11) 0.0569(5) Uani 1 1 d .
O4 O 0.2507(2) 0.99868(16) 0.48910(11) 0.0533(5) Uani 1 1 d .
N1 N 0.1862(2) 0.65449(19) 0.21131(13) 0.0469(5) Uani 1 1 d .
C1 C 0.3086(4) 0.5168(3) 0.4228(2) 0.0664(7) Uani 1 1 d .
H1 H 0.3262 0.4337 0.4287 0.080 Uiso 1 1 calc R
C2 C 0.2661(3) 0.5221(3) 0.3213(2) 0.0563(6) Uani 1 1 d .
H2 H 0.2568 0.4434 0.2593 0.068 Uiso 1 1 calc R
C3 C 0.2372(3) 0.6456(2) 0.31169(17) 0.0465(6) Uani 1 1 d .
C4 C 0.1339(3) 0.7713(2) 0.20078(17) 0.0448(6) Uani 1 1 d .
C5 C 0.1590(3) 0.8947(2) 0.29797(16) 0.0416(5) Uani 1 1 d .
C6 C 0.1066(3) 1.0242(2) 0.28874(16) 0.0431(5) Uani 1 1 d .
H6 H -0.0188 1.0058 0.2604 0.052 Uiso 1 1 calc R
C7 C 0.2132(3) 1.0770(2) 0.21303(16) 0.0402(5) Uani 1 1 d .
C8 C 0.3982(3) 1.0919(2) 0.22565(16) 0.0446(6) Uani 1 1 d .
H8 H 0.4577 1.0676 0.2783 0.054 Uiso 1 1 calc R
C9 C 0.4891(3) 1.1431(2) 0.15854(17) 0.0433(5) Uani 1 1 d .
C10 C 0.6927(3) 1.1970(3) 0.05907(18) 0.0540(6) Uani 1 1 d .
H10A H 0.7864 1.2732 0.0730 0.065 Uiso 1 1 calc R
H10B H 0.7246 1.1178 0.0023 0.065 Uiso 1 1 calc R
C11 C 0.4042(3) 1.1796(2) 0.08070(16) 0.0430(5) Uani 1 1 d .
C12 C 0.1294(3) 1.1146(2) 0.13417(17) 0.0460(6) Uani 1 1 d .
H12 H 0.0061 1.1047 0.1264 0.055 Uiso 1 1 calc R
C13 C 0.2242(3) 1.1670(2) 0.06574(17) 0.0488(6) Uani 1 1 d .
H13 H 0.1671 1.1919 0.0127 0.059 Uiso 1 1 calc R
C14 C 0.1763(4) 0.5331(3) 0.11246(19) 0.0664(8) Uani 1 1 d .
H14A H 0.0793 0.4665 0.1127 0.100 Uiso 1 1 calc R
H14B H 0.2852 0.4950 0.1103 0.100 Uiso 1 1 calc R
H14C H 0.1580 0.5579 0.0494 0.100 Uiso 1 1 calc R
C15 C 0.3255(4) 0.6329(3) 0.5161(2) 0.0675(8) Uani 1 1 d .
H15 H 0.3545 0.6279 0.5842 0.081 Uiso 1 1 calc R
C16 C 0.2993(3) 0.7550(3) 0.50765(18) 0.0549(6) Uani 1 1 d .
H16 H 0.3107 0.8332 0.5703 0.066 Uiso 1 1 calc R
C17 C 0.2556(3) 0.7635(2) 0.40580(17) 0.0446(6) Uani 1 1 d .
C18 C 0.2207(3) 0.8889(2) 0.39378(16) 0.0426(5) Uani 1 1 d .
C19 C 0.1973(3) 1.1207(2) 0.49017(17) 0.0440(6) Uani 1 1 d .
C20 C 0.1261(3) 1.1328(2) 0.40089(17) 0.0471(6) Uani 1 1 d .
H20 H 0.0848 1.2148 0.4078 0.056 Uiso 1 1 calc R
C21 C 0.2339(3) 1.2256(2) 0.60163(17) 0.0469(6) Uani 1 1 d .
C22 C 0.1932(4) 1.3567(3) 0.62405(19) 0.0591(7) Uani 1 1 d .
H22 H 0.1386 1.3791 0.5688 0.071 Uiso 1 1 calc R
C23 C 0.2328(4) 1.4545(3) 0.7273(2) 0.0710(8) Uani 1 1 d .
H23 H 0.2057 1.5424 0.7409 0.085 Uiso 1 1 calc R
C24 C 0.3118(4) 1.4233(3) 0.8101(2) 0.0712(8) Uani 1 1 d .
H24 H 0.3393 1.4901 0.8794 0.085 Uiso 1 1 calc R
C25 C 0.3501(3) 1.2935(3) 0.79047(19) 0.0648(7) Uani 1 1 d .
H25 H 0.4015 1.2715 0.8468 0.078 Uiso 1 1 calc R
C26 C 0.3121(3) 1.1946(3) 0.68644(18) 0.0567(7) Uani 1 1 d .
H26 H 0.3394 1.1069 0.6734 0.068 Uiso 1 1 calc R

loop_
_atom_site_aniso_label
_atom_site_aniso_U_11
_atom_site_aniso_U_22
_atom_site_aniso_U_33
_atom_site_aniso_U_23
_atom_site_aniso_U_13
_atom_site_aniso_U_12
O1 0.0471(10) 0.0892(14) 0.0647(10) 0.0453(10) 0.0054(8) 0.0023(9)
O2 0.0664(11) 0.0632(11) 0.0564(10) 0.0359(9) 0.0110(8) 0.0044(9)
O3 0.0690(11) 0.0627(11) 0.0398(9) 0.0225(8) -0.0030(7) 0.0024(9)
O4 0.0687(11) 0.0451(10) 0.0439(9) 0.0150(8) -0.0046(7) 0.0070(8)
N1 0.0550(12) 0.0445(12) 0.0394(9) 0.0143(9) 0.0026(8) 0.0030(9)
C1 0.0774(19) 0.0593(18) 0.0750(18) 0.0387(15) 0.0043(14) 0.0133(15)
C2 0.0630(16) 0.0460(15) 0.0625(15) 0.0223(12) 0.0060(12) 0.0086(13)
C3 0.0445(13) 0.0491(15) 0.0486(13) 0.0222(11) 0.0050(10) 0.0022(11)
C4 0.0425(12) 0.0498(15) 0.0430(12) 0.0205(11) 0.0049(9) -0.0018(11)
C5 0.0386(12) 0.0453(14) 0.0429(11) 0.0203(10) 0.0034(9) -0.0008(10)
C6 0.0375(12) 0.0506(14) 0.0449(12) 0.0224(11) 0.0005(9) 0.0051(10)
C7 0.0426(13) 0.0372(13) 0.0391(11) 0.0127(9) -0.0002(9) 0.0043(10)
C8 0.0459(13) 0.0544(15) 0.0404(11) 0.0265(11) -0.0013(9) 0.0067(11)
C9 0.0417(13) 0.0425(14) 0.0448(11) 0.0157(10) 0.0012(9) 0.0030(10)
C10 0.0600(16) 0.0525(16) 0.0526(13) 0.0235(12) 0.0128(11) 0.0025(13)
C11 0.0566(14) 0.0351(13) 0.0386(11) 0.0156(10) 0.0058(10) 0.0041(11)
C12 0.0458(13) 0.0460(14) 0.0489(12) 0.0196(11) -0.0007(10) 0.0111(11)
C13 0.0629(16) 0.0488(15) 0.0417(11) 0.0237(11) -0.0006(10) 0.0142(12)
C14 0.086(2) 0.0572(17) 0.0487(14) 0.0111(12) 0.0003(13) 0.0087(15)
C15 0.083(2) 0.0704(19) 0.0580(15) 0.0334(15) -0.0003(13) 0.0172(16)
C16 0.0646(16) 0.0574(16) 0.0464(13) 0.0237(12) -0.0022(11) 0.0105(13)
C17 0.0424(13) 0.0479(14) 0.0449(12) 0.0202(11) 0.0011(9) 0.0018(11)
C18 0.0414(12) 0.0446(14) 0.0410(12) 0.0162(10) 0.0032(9) 0.0004(10)
C19 0.0415(12) 0.0440(14) 0.0496(13) 0.0203(11) 0.0105(10) 0.0042(11)
C20 0.0468(13) 0.0485(15) 0.0512(13) 0.0214(11) 0.0139(10) 0.0123(11)
C21 0.0446(13) 0.0519(15) 0.0430(12) 0.0156(11) 0.0148(10) 0.0015(11)
C22 0.0748(18) 0.0517(16) 0.0505(14) 0.0165(12) 0.0159(12) 0.0094(14)
C23 0.092(2) 0.0577(18) 0.0572(16) 0.0117(14) 0.0224(14) 0.0097(16)
C24 0.081(2) 0.069(2) 0.0495(15) 0.0061(14) 0.0190(13) -0.0006(16)
C25 0.0649(17) 0.080(2) 0.0454(14) 0.0184(14) 0.0063(11) 0.0063(15)
C26 0.0599(16) 0.0601(17) 0.0488(13) 0.0178(12) 0.0079(11) 0.0071(13)

loop_
_atom_type_symbol
_atom_type_description
_atom_type_scat_dispersion_real
_atom_type_scat_dispersion_imag
_atom_type_scat_source
C C 0.0033 0.0016 'International Tables Vol C Tables 4.2.6.8 and 6.1.1.4'
H H 0.0000 0.0000 'International Tables Vol C Tables 4.2.6.8 and 6.1.1.4'
N N 0.0061 0.0033 'International Tables Vol C Tables 4.2.6.8 and 6.1.1.4'
O O 0.0106 0.0060 'International Tables Vol C Tables 4.2.6.8 and 6.1.1.4'

loop_
_geom_angle_atom_site_label_1
_geom_angle_atom_site_label_2
_geom_angle_atom_site_label_3
_geom_angle
C9 O1 C10 105.03(17)
C11 O2 C10 104.75(16)
C18 O4 C19 118.14(16)
C4 N1 C3 123.10(18)
C4 N1 C14 117.83(18)
C3 N1 C14 119.0(2)
C2 C1 C15 121.1(2)
C2 C1 H1 119.4
C15 C1 H1 119.4
C1 C2 C3 119.9(2)
C1 C2 H2 120.1
C3 C2 H2 120.1
C2 C3 N1 121.8(2)
C2 C3 C17 119.2(2)
N1 C3 C17 119.0(2)
O3 C4 N1 120.6(2)
O3 C4 C5 122.1(2)
N1 C4 C5 117.26(18)
C18 C5 C4 119.4(2)
C18 C5 C6 122.02(19)
C4 C5 C6 118.55(18)
C20 C6 C5 108.84(17)
C20 C6 C7 109.49(17)
C5 C6 C7 114.04(17)
C20 C6 H6 108.1
C5 C6 H6 108.1
C7 C6 H6 108.1
C12 C7 C8 119.4(2)
C12 C7 C6 120.93(19)
C8 C7 C6 119.64(18)
C9 C8 C7 117.97(19)
C9 C8 H8 121.0
C7 C8 H8 121.0
C8 C9 C11 121.9(2)
C8 C9 O1 128.18(19)
C11 C9 O1 109.87(19)
O2 C10 O1 107.11(17)
O2 C10 H10A 110.3
O1 C10 H10A 110.3
O2 C10 H10B 110.3
O1 C10 H10B 110.3
H10A C10 H10B 108.5
C13 C11 C9 122.0(2)
C13 C11 O2 128.2(2)
C9 C11 O2 109.8(2)
C7 C12 C13 122.1(2)
C7 C12 H12 119.0
C13 C12 H12 119.0
C11 C13 C12 116.6(2)
C11 C13 H13 121.7
C12 C13 H13 121.7
N1 C14 H14A 109.5
N1 C14 H14B 109.5
H14A C14 H14B 109.5
N1 C14 H14C 109.5
H14A C14 H14C 109.5
H14B C14 H14C 109.5
C16 C15 C1 119.5(2)
C16 C15 H15 120.2
C1 C15 H15 120.2
C15 C16 C17 120.6(2)
C15 C16 H16 119.7
C17 C16 H16 119.7
C16 C17 C3 119.7(2)
C16 C17 C18 122.3(2)
C3 C17 C18 117.95(19)
C5 C18 O4 123.9(2)
C5 C18 C17 122.6(2)
O4 C18 C17 113.40(17)
C20 C19 O4 121.5(2)
C20 C19 C21 128.5(2)
O4 C19 C21 110.07(18)
C19 C20 C6 125.0(2)
C19 C20 H20 117.5
C6 C20 H20 117.5
C22 C21 C26 118.2(2)
C22 C21 C19 121.3(2)
C26 C21 C19 120.5(2)
C23 C22 C21 120.7(2)
C23 C22 H22 119.6
C21 C22 H22 119.6
C24 C23 C22 120.6(3)
C24 C23 H23 119.7
C22 C23 H23 119.7
C25 C24 C23 119.8(2)
C25 C24 H24 120.1
C23 C24 H24 120.1
C24 C25 C26 120.0(3)
C24 C25 H25 120.0
C26 C25 H25 120.0
C25 C26 C21 120.6(3)
C25 C26 H26 119.7
C21 C26 H26 119.7

loop_
_geom_bond_atom_site_label_1
_geom_bond_atom_site_label_2
_geom_bond_distance
O1 C9 1.372(3)
O1 C10 1.435(3)
O2 C11 1.384(2)
O2 C10 1.428(3)
O3 C4 1.232(2)
O4 C18 1.362(2)
O4 C19 1.389(3)
N1 C4 1.386(3)
N1 C3 1.392(3)
N1 C14 1.460(3)
C1 C2 1.376(3)
C1 C15 1.384(4)
C1 H1 0.9300
C2 C3 1.391(3)
C2 H2 0.9300
C3 C17 1.399(3)
C4 C5 1.453(3)
C5 C18 1.344(3)
C5 C6 1.507(3)
C6 C20 1.503(3)
C6 C7 1.525(3)
C6 H6 0.9800
C7 C12 1.383(3)
C7 C8 1.396(3)
C8 C9 1.363(3)
C8 H8 0.9300
C9 C11 1.369(3)
C10 H10A 0.9700
C10 H10B 0.9700
C11 C13 1.361(3)
C12 C13 1.399(3)
C12 H12 0.9300
C13 H13 0.9300
C14 H14A 0.9600
C14 H14B 0.9600
C14 H14C 0.9600
C15 C16 1.365(3)
C15 H15 0.9300
C16 C17 1.397(3)
C16 H16 0.9300
C17 C18 1.436(3)
C19 C20 1.318(3)
C19 C21 1.482(3)
C20 H20 0.9300
C21 C22 1.385(3)
C21 C26 1.389(3)
C22 C23 1.378(3)
C22 H22 0.9300
C23 C24 1.371(4)
C23 H23 0.9300
C24 C25 1.370(4)
C24 H24 0.9300
C25 C26 1.389(3)
C25 H25 0.9300
C26 H26 0.9300
